data_2237488
loop_
_publ_author_name
'Prasath, R.'
'Bhavana, P.'
'Ng, Seik Weng'
'Tiekink, Edward R. T.'

_publ_section_title
;
 (2<i>E</i>)-1-(2-Methyl-4-phenylquinolin-3-yl)-3-(3-methylthiophen-2-yl)prop-2-en-1-one
;
_journal_coeditor_code HB7043
_journal_issue 3
_journal_name_full 'Acta Crystallographica Section E'
_journal_page_first o426
_journal_page_last o427
_journal_paper_doi 10.1107/S1600536813004753
_journal_volume 69
_journal_year 2013
_chemical_formula_iupac 'C24 H19 N O S'
_chemical_formula_moiety 'C24 H19 N O S'
_chemical_formula_sum 'C24 H19 N O S'
_chemical_formula_weight 369.46
_chemical_name_systematic (2<i>E</i>)-1-(2-Methyl-4-phenylquinolin-3-yl)-3-(3-methylthiophen-2-yl)prop-2-en-1-one
_space_group_IT_number 2
_symmetry_cell_setting triclinic
_symmetry_space_group_name_Hall '-P 1'
_symmetry_space_group_name_H-M 'P -1'
_atom_sites_solution_hydrogens geom
_atom_sites_solution_primary direct
_atom_sites_solution_secondary difmap
_audit_creation_method SHELXL-97
_cell_angle_alpha 71.013(6)
_cell_angle_beta 78.697(5)
_cell_angle_gamma 70.412(6)
_cell_formula_units_Z 2
_cell_length_a 10.0815(7)
_cell_length_b 10.2956(7)
_cell_length_c 10.5403(7)
_cell_measurement_reflns_used 2781
_cell_measurement_temperature 295(2)
_cell_measurement_theta_max 27.50
_cell_measurement_theta_min 3.11
_cell_volume 969.99(12)
_computing_cell_refinement 'CrysAlis PRO (Agilent, 2011)'
_computing_data_collection 'CrysAlis PRO (Agilent, 2011)'
_computing_data_reduction 'CrysAlis PRO (Agilent, 2011)'
_computing_molecular_graphics
;
ORTEP-3 for Windows (Farrugia, 2012) and DIAMOND (Brandenburg,
2006)
;
_computing_publication_material 'publCIF (Westrip, 2010)'
_computing_structure_refinement 'SHELXL97 (Sheldrick, 2008)'
_computing_structure_solution 'SHELXS97 (Sheldrick, 2008)'
_diffrn_ambient_temperature 295(2)
_diffrn_detector_area_resol_mean 10.4041
_diffrn_measured_fraction_theta_full 0.998
_diffrn_measured_fraction_theta_max 0.998
_diffrn_measurement_device_type 'Agilent SuperNova Dual diffractometer with an Atlas detector'
_diffrn_measurement_method '\w scan'
_diffrn_radiation_monochromator Mirror
_diffrn_radiation_source 'SuperNova (Mo) X-ray Source'
_diffrn_radiation_type MoK\a
_diffrn_radiation_wavelength 0.71073
_diffrn_reflns_av_R_equivalents 0.0245
_diffrn_reflns_av_sigmaI/netI 0.0386
_diffrn_reflns_limit_h_max 13
_diffrn_reflns_limit_h_min -12
_diffrn_reflns_limit_k_max 13
_diffrn_reflns_limit_k_min -13
_diffrn_reflns_limit_l_max 13
_diffrn_reflns_limit_l_min -12
_diffrn_reflns_number 8430
_diffrn_reflns_theta_full 27.56
_diffrn_reflns_theta_max 27.56
_diffrn_reflns_theta_min 3.12
_diffrn_standards_decay_% 0
_diffrn_standards_interval_count 0
_diffrn_standards_interval_time 0
_diffrn_standards_number 0
_exptl_absorpt_coefficient_mu 0.180
_exptl_absorpt_correction_T_max 1.0000
_exptl_absorpt_correction_T_min 0.77998
_exptl_absorpt_correction_type multi-scan
_exptl_absorpt_process_details '(CrysAlis PRO; Agilent, 2011)'
_exptl_crystal_colour colourless
_exptl_crystal_density_diffrn 1.265
_exptl_crystal_density_method 'not measured'
_exptl_crystal_description prism
_exptl_crystal_F_000 388
_exptl_crystal_size_max 0.40
_exptl_crystal_size_mid 0.20
_exptl_crystal_size_min 0.10
_refine_diff_density_max 0.284
_refine_diff_density_min -0.259
_refine_ls_extinction_method none
_refine_ls_goodness_of_fit_ref 1.030
_refine_ls_hydrogen_treatment constr
_refine_ls_matrix_type full
_refine_ls_number_parameters 246
_refine_ls_number_reflns 4473
_refine_ls_number_restraints 0
_refine_ls_restrained_S_all 1.030
_refine_ls_R_factor_all 0.0637
_refine_ls_R_factor_gt 0.0478
_refine_ls_shift/su_max 0.000
_refine_ls_shift/su_mean 0.000
_refine_ls_structure_factor_coef Fsqd
_refine_ls_weighting_details 'calc w=1/[\s^2^(Fo^2^)+(0.0573P)^2^+0.2365P] where P=(Fo^2^+2Fc^2^)/3'
_refine_ls_weighting_scheme calc
_refine_ls_wR_factor_gt 0.1205
_refine_ls_wR_factor_ref 0.1352
_reflns_number_gt 3484
_reflns_number_total 4473
_reflns_threshold_expression I>2\s(I)
_cod_data_source_file hb7043.cif
_cod_data_source_block I
_cod_original_cell_volume 969.99(11)
_cod_database_code 2237488
_cod_database_fobs_code 2237488

loop_
_symmetry_equiv_pos_as_xyz
'x, y, z'
'-x, -y, -z'

loop_
_atom_site_type_symbol
_atom_site_label
_atom_site_fract_x
_atom_site_fract_y
_atom_site_fract_z
_atom_site_U_iso_or_equiv
_atom_site_adp_type
_atom_site_calc_flag
_atom_site_refinement_flags
_atom_site_occupancy
_atom_site_symmetry_multiplicity
S S1 0.33532(6) 0.72592(6) 0.97283(5) 0.05153(17) Uani d . 1 1
O O1 0.33453(18) 0.20079(15) 1.00072(14) 0.0629(4) Uani d . 1 1
N N1 0.08222(15) 0.34043(16) 0.65204(16) 0.0454(4) Uani d . 1 1
C C1 0.18240(18) 0.31032(18) 0.54916(17) 0.0399(4) Uani d . 1 1
C C2 0.1367(2) 0.3073(2) 0.4323(2) 0.0527(5) Uani d . 1 1
H H2 0.0406 0.3285 0.4262 0.063 Uiso calc R 1 1
C C3 0.2316(3) 0.2738(2) 0.3286(2) 0.0602(5) Uani d . 1 1
H H3 0.2002 0.2718 0.2522 0.072 Uiso calc R 1 1
C C4 0.3757(2) 0.2425(3) 0.3361(2) 0.0608(6) Uani d . 1 1
H H4 0.4397 0.2196 0.2645 0.073 Uiso calc R 1 1
C C5 0.4241(2) 0.2449(2) 0.44696(19) 0.0511(5) Uani d . 1 1
H H5 0.5208 0.2241 0.4502 0.061 Uiso calc R 1 1
C C6 0.32869(18) 0.27881(17) 0.55698(17) 0.0379(4) Uani d . 1 1
C C7 0.37112(17) 0.28190(17) 0.67702(17) 0.0363(4) Uani d . 1 1
C C8 0.26889(17) 0.31240(17) 0.77857(17) 0.0367(4) Uani d . 1 1
C C9 0.12435(18) 0.33970(19) 0.76224(19) 0.0432(4) Uani d . 1 1
C C10 0.0110(2) 0.3675(3) 0.8747(2) 0.0672(6) Uani d . 1 1
H H10A -0.0802 0.3905 0.8445 0.101 Uiso calc R 1 1
H H10B 0.0164 0.4466 0.9008 0.101 Uiso calc R 1 1
H H10C 0.0244 0.2833 0.9505 0.101 Uiso calc R 1 1
C C11 0.52458(17) 0.24958(18) 0.69071(16) 0.0377(4) Uani d . 1 1
C C12 0.6053(2) 0.1100(2) 0.7428(2) 0.0514(5) Uani d . 1 1
H H12 0.5634 0.0361 0.7717 0.062 Uiso calc R 1 1
C C13 0.7480(2) 0.0793(2) 0.7525(2) 0.0561(5) Uani d . 1 1
H H13 0.8016 -0.0151 0.7874 0.067 Uiso calc R 1 1
C C14 0.8112(2) 0.1878(2) 0.71062(19) 0.0520(5) Uani d . 1 1
H H14 0.9074 0.1666 0.7162 0.062 Uiso calc R 1 1
C C15 0.7321(2) 0.3266(2) 0.6608(2) 0.0526(5) Uani d . 1 1
H H15 0.7745 0.4002 0.6334 0.063 Uiso calc R 1 1
C C16 0.5892(2) 0.3582(2) 0.65095(19) 0.0467(4) Uani d . 1 1
H H16 0.5360 0.4531 0.6174 0.056 Uiso calc R 1 1
C C17 0.30768(19) 0.31202(19) 0.90990(18) 0.0415(4) Uani d . 1 1
C C18 0.30830(19) 0.44686(19) 0.92575(18) 0.0416(4) Uani d . 1 1
H H18 0.3353 0.4453 1.0059 0.050 Uiso calc R 1 1
C C19 0.27227(18) 0.57334(18) 0.83162(17) 0.0391(4) Uani d . 1 1
H H19 0.2463 0.5721 0.7522 0.047 Uiso calc R 1 1
C C20 0.26953(18) 0.71087(18) 0.84036(17) 0.0385(4) Uani d . 1 1
C C21 0.2191(2) 0.84246(19) 0.75107(18) 0.0454(4) Uani d . 1 1
C C22 0.2355(2) 0.9534(2) 0.7922(2) 0.0590(5) Uani d . 1 1
H H22 0.2071 1.0497 0.7435 0.071 Uiso calc R 1 1
C C23 0.2960(3) 0.9070(2) 0.9081(2) 0.0606(6) Uani d . 1 1
H H23 0.3141 0.9670 0.9480 0.073 Uiso calc R 1 1
C C24 0.1539(3) 0.8692(3) 0.6258(2) 0.0666(6) Uani d . 1 1
H H24A 0.2032 0.7936 0.5843 0.100 Uiso calc R 1 1
H H24B 0.1604 0.9595 0.5644 0.100 Uiso calc R 1 1
H H24C 0.0563 0.8715 0.6484 0.100 Uiso calc R 1 1

loop_
_atom_site_aniso_label
_atom_site_aniso_U_11
_atom_site_aniso_U_22
_atom_site_aniso_U_33
_atom_site_aniso_U_12
_atom_site_aniso_U_13
_atom_site_aniso_U_23
S1 0.0653(3) 0.0586(3) 0.0420(3) -0.0270(3) -0.0072(2) -0.0187(2)
O1 0.0963(12) 0.0451(8) 0.0471(8) -0.0234(8) -0.0149(8) -0.0052(6)
N1 0.0385(8) 0.0491(9) 0.0537(9) -0.0144(7) -0.0028(7) -0.0203(7)
C1 0.0421(9) 0.0381(9) 0.0429(9) -0.0148(7) -0.0045(7) -0.0126(7)
C2 0.0524(11) 0.0573(12) 0.0557(11) -0.0191(10) -0.0130(9) -0.0178(10)
C3 0.0766(15) 0.0704(14) 0.0451(11) -0.0282(12) -0.0101(10) -0.0222(10)
C4 0.0661(14) 0.0750(15) 0.0488(11) -0.0261(12) 0.0074(10) -0.0290(11)
C5 0.0475(10) 0.0645(12) 0.0479(10) -0.0219(10) 0.0050(9) -0.0245(9)
C6 0.0401(9) 0.0364(8) 0.0404(9) -0.0156(7) -0.0011(7) -0.0120(7)
C7 0.0380(8) 0.0321(8) 0.0412(9) -0.0137(7) -0.0025(7) -0.0108(7)
C8 0.0396(9) 0.0345(8) 0.0392(8) -0.0135(7) -0.0007(7) -0.0135(7)
C9 0.0381(9) 0.0454(10) 0.0493(10) -0.0135(8) 0.0028(8) -0.0199(8)
C10 0.0439(11) 0.1004(18) 0.0656(14) -0.0208(12) 0.0099(10) -0.0432(13)
C11 0.0366(9) 0.0420(9) 0.0371(8) -0.0139(7) -0.0011(7) -0.0134(7)
C12 0.0469(10) 0.0448(10) 0.0613(12) -0.0176(9) -0.0012(9) -0.0114(9)
C13 0.0451(11) 0.0522(12) 0.0639(13) -0.0066(9) -0.0087(9) -0.0128(10)
C14 0.0379(9) 0.0735(14) 0.0508(11) -0.0182(10) -0.0040(8) -0.0239(10)
C15 0.0509(11) 0.0640(13) 0.0551(11) -0.0318(10) -0.0013(9) -0.0194(10)
C16 0.0476(10) 0.0449(10) 0.0523(11) -0.0189(8) -0.0074(8) -0.0129(8)
C17 0.0421(9) 0.0416(9) 0.0419(9) -0.0136(8) 0.0001(7) -0.0142(8)
C18 0.0449(9) 0.0446(10) 0.0395(9) -0.0130(8) -0.0047(7) -0.0171(8)
C19 0.0414(9) 0.0427(9) 0.0380(9) -0.0134(8) -0.0026(7) -0.0172(7)
C20 0.0397(9) 0.0426(9) 0.0374(8) -0.0139(7) 0.0003(7) -0.0170(7)
C21 0.0489(10) 0.0430(10) 0.0456(10) -0.0133(8) -0.0019(8) -0.0157(8)
C22 0.0767(14) 0.0408(10) 0.0626(13) -0.0196(10) -0.0046(11) -0.0173(9)
C23 0.0802(15) 0.0572(12) 0.0616(13) -0.0354(12) 0.0030(11) -0.0293(11)
C24 0.0771(15) 0.0589(13) 0.0609(13) -0.0090(12) -0.0250(12) -0.0138(11)

loop_
_atom_type_symbol
_atom_type_description
_atom_type_scat_dispersion_real
_atom_type_scat_dispersion_imag
_atom_type_scat_source
C C 0.0033 0.0016 'International Tables Vol C Tables 4.2.6.8 and 6.1.1.4'
H H 0.0000 0.0000 'International Tables Vol C Tables 4.2.6.8 and 6.1.1.4'
N N 0.0061 0.0033 'International Tables Vol C Tables 4.2.6.8 and 6.1.1.4'
O O 0.0106 0.0060 'International Tables Vol C Tables 4.2.6.8 and 6.1.1.4'
S S 0.1246 0.1234 'International Tables Vol C Tables 4.2.6.8 and 6.1.1.4'

loop_
_geom_angle_atom_site_label_1
_geom_angle_atom_site_label_2
_geom_angle_atom_site_label_3
_geom_angle
C23 S1 C20 91.61(10)
C9 N1 C1 118.32(15)
N1 C1 C6 122.78(16)
N1 C1 C2 118.05(16)
C6 C1 C2 119.15(16)
C3 C2 C1 120.68(19)
C3 C2 H2 119.7
C1 C2 H2 119.7
C2 C3 C4 120.30(19)
C2 C3 H3 119.9
C4 C3 H3 119.9
C5 C4 C3 120.85(19)
C5 C4 H4 119.6
C3 C4 H4 119.6
C4 C5 C6 120.50(18)
C4 C5 H5 119.8
C6 C5 H5 119.8
C1 C6 C5 118.52(16)
C1 C6 C7 117.62(15)
C5 C6 C7 123.85(16)
C8 C7 C6 118.51(15)
C8 C7 C11 121.58(15)
C6 C7 C11 119.90(14)
C7 C8 C9 119.67(16)
C7 C8 C17 120.94(15)
C9 C8 C17 119.35(15)
N1 C9 C8 123.07(15)
N1 C9 C10 116.42(16)
C8 C9 C10 120.50(17)
C9 C10 H10A 109.5
C9 C10 H10B 109.5
H10A C10 H10B 109.5
C9 C10 H10C 109.5
H10A C10 H10C 109.5
H10B C10 H10C 109.5
C12 C11 C16 118.55(16)
C12 C11 C7 120.36(15)
C16 C11 C7 121.08(16)
C11 C12 C13 120.52(17)
C11 C12 H12 119.7
C13 C12 H12 119.7
C14 C13 C12 120.29(19)
C14 C13 H13 119.9
C12 C13 H13 119.9
C15 C14 C13 119.83(18)
C15 C14 H14 120.1
C13 C14 H14 120.1
C14 C15 C16 120.21(17)
C14 C15 H15 119.9
C16 C15 H15 119.9
C15 C16 C11 120.58(18)
C15 C16 H16 119.7
C11 C16 H16 119.7
O1 C17 C18 121.50(17)
O1 C17 C8 119.87(15)
C18 C17 C8 118.60(15)
C19 C18 C17 123.79(16)
C19 C18 H18 118.1
C17 C18 H18 118.1
C18 C19 C20 126.93(16)
C18 C19 H19 116.5
C20 C19 H19 116.5
C21 C20 C19 127.31(16)
C21 C20 S1 111.30(13)
C19 C20 S1 121.39(13)
C20 C21 C22 111.32(18)
C20 C21 C24 125.56(17)
C22 C21 C24 123.12(18)
C23 C22 C21 113.90(19)
C23 C22 H22 123.1
C21 C22 H22 123.1
C22 C23 S1 111.86(15)
C22 C23 H23 124.1
S1 C23 H23 124.1
C21 C24 H24A 109.5
C21 C24 H24B 109.5
H24A C24 H24B 109.5
C21 C24 H24C 109.5
H24A C24 H24C 109.5
H24B C24 H24C 109.5

loop_
_geom_bond_atom_site_label_1
_geom_bond_atom_site_label_2
_geom_bond_distance
S1 C23 1.698(2)
S1 C20 1.7281(17)
O1 C17 1.217(2)
N1 C9 1.310(2)
N1 C1 1.368(2)
C1 C6 1.413(2)
C1 C2 1.410(3)
C2 C3 1.358(3)
C2 H2 0.9300
C3 C4 1.390(3)
C3 H3 0.9300
C4 C5 1.362(3)
C4 H4 0.9300
C5 C6 1.412(2)
C5 H5 0.9300
C6 C7 1.426(2)
C7 C8 1.370(2)
C7 C11 1.495(2)
C8 C9 1.423(2)
C8 C17 1.509(2)
C9 C10 1.505(2)
C10 H10A 0.9600
C10 H10B 0.9600
C10 H10C 0.9600
C11 C12 1.381(3)
C11 C16 1.389(2)
C12 C13 1.382(3)
C12 H12 0.9300
C13 C14 1.376(3)
C13 H13 0.9300
C14 C15 1.366(3)
C14 H14 0.9300
C15 C16 1.384(3)
C15 H15 0.9300
C16 H16 0.9300
C17 C18 1.453(2)
C18 C19 1.340(2)
C18 H18 0.9300
C19 C20 1.439(2)
C19 H19 0.9300
C20 C21 1.370(3)
C21 C22 1.413(3)
C21 C24 1.494(3)
C22 C23 1.345(3)
C22 H22 0.9300
C23 H23 0.9300
C24 H24A 0.9600
C24 H24B 0.9600
C24 H24C 0.9600

loop_
_geom_hbond_atom_site_label_D
_geom_hbond_atom_site_label_H
_geom_hbond_atom_site_label_A
_geom_hbond_site_symmetry_A
_geom_hbond_distance_DH
_geom_hbond_distance_HA
_geom_hbond_distance_DA
_geom_hbond_angle_DHA
C4 H4 Cg1 2_666 0.93 2.88 3.688(2) 146
C22 H22 Cg2 1_565 0.93 2.60 3.457(2) 153

loop_
_geom_torsion_atom_site_label_1
_geom_torsion_atom_site_label_2
_geom_torsion_atom_site_label_3
_geom_torsion_atom_site_label_4
_geom_torsion
C9 N1 C1 C6 -0.1(3)
C9 N1 C1 C2 178.26(16)
N1 C1 C2 C3 -178.02(18)
C6 C1 C2 C3 0.4(3)
C1 C2 C3 C4 -0.3(3)
C2 C3 C4 C5 -0.1(3)
C3 C4 C5 C6 0.3(3)
N1 C1 C6 C5 178.14(16)
C2 C1 C6 C5 -0.2(2)
N1 C1 C6 C7 -1.3(2)
C2 C1 C6 C7 -179.58(15)
C4 C5 C6 C1 -0.1(3)
C4 C5 C6 C7 179.22(17)
C1 C6 C7 C8 1.2(2)
C5 C6 C7 C8 -178.19(16)
C1 C6 C7 C11 -179.93(15)
C5 C6 C7 C11 0.7(2)
C6 C7 C8 C9 0.1(2)
C11 C7 C8 C9 -178.75(15)
C6 C7 C8 C17 177.80(14)
C11 C7 C8 C17 -1.1(2)
C1 N1 C9 C8 1.5(3)
C1 N1 C9 C10 -177.62(17)
C7 C8 C9 N1 -1.6(3)
C17 C8 C9 N1 -179.27(15)
C7 C8 C9 C10 177.54(18)
C17 C8 C9 C10 -0.2(3)
C8 C7 C11 C12 90.2(2)
C6 C7 C11 C12 -88.7(2)
C8 C7 C11 C16 -90.2(2)
C6 C7 C11 C16 91.0(2)
C16 C11 C12 C13 -1.3(3)
C7 C11 C12 C13 178.36(18)
C11 C12 C13 C14 0.3(3)
C12 C13 C14 C15 0.8(3)
C13 C14 C15 C16 -0.7(3)
C14 C15 C16 C11 -0.3(3)
C12 C11 C16 C15 1.3(3)
C7 C11 C16 C15 -178.31(17)
C7 C8 C17 O1 -87.5(2)
C9 C8 C17 O1 90.2(2)
C7 C8 C17 C18 94.1(2)
C9 C8 C17 C18 -88.2(2)
O1 C17 C18 C19 -176.33(18)
C8 C17 C18 C19 2.0(3)
C17 C18 C19 C20 179.62(16)
C18 C19 C20 C21 -172.65(18)
C18 C19 C20 S1 7.9(3)
C23 S1 C20 C21 -0.25(14)
C23 S1 C20 C19 179.28(15)
C19 C20 C21 C22 -179.31(17)
S1 C20 C21 C22 0.2(2)
C19 C20 C21 C24 1.0(3)
S1 C20 C21 C24 -179.51(16)
C20 C21 C22 C23 0.0(3)
C24 C21 C22 C23 179.70(19)
C21 C22 C23 S1 -0.2(3)
C20 S1 C23 C22 0.24(17)

loop_
_cod_related_entry_id
_cod_related_entry_database
_cod_related_entry_code
1 ChemSpider 30658344
